data_1526252
loop_
_publ_author_name
'Hansing, J.'
'Moeller, A.'

_publ_section_title
;
 Synthesis, crystal structures and properties of edge-sharing tetrahedra
 centered with silicon and cobalt: Cs2 Co Si O4 and Cs5 Co Si O6
;
_journal_name_full 'Journal of Solid State Chemistry'
_journal_page_first 204
_journal_page_last 213
_journal_volume 162
_journal_year 2001
_chemical_formula_sum 'Co Cs2 O4 Si'
_chemical_name_systematic 'Cs2 (Co Si O4)'
_space_group_IT_number 36
_symmetry_space_group_name_Hall 'C 2c -2'
_symmetry_space_group_name_H-M 'C m c 21'
_cell_angle_alpha 90
_cell_angle_beta 90
_cell_angle_gamma 90
_cell_formula_units_Z 4
_cell_length_a 5.825
_cell_length_b 12.433
_cell_length_c 8.157
_cell_volume 590.748
_citation_journal_id_ASTM JSSCBI
_cod_data_source_file Hansing_JSSCBI_2001_1722.cif
_cod_data_source_block Co1Cs2O4Si1
_cod_original_formula_sum 'Co1 Cs2 O4 Si1'
_cod_database_code 1526252

loop_
_symmetry_equiv_pos_as_xyz
x,y,z
-x,-y,z+1/2
-x,y,z
x,-y,z+1/2
x+1/2,y+1/2,z
-x+1/2,-y+1/2,z+1/2
-x+1/2,y+1/2,z
x+1/2,-y+1/2,z+1/2

loop_
_atom_site_label
_atom_site_type_symbol
_atom_site_fract_x
_atom_site_fract_y
_atom_site_fract_z
_atom_site_occupancy
_atom_site_U_iso_or_equiv
Cs2 Cs+1 0 0.0739 0.2302 1 0.0
Cs1 Cs+1 0.5 0.0915 0.5799 1 0.0
O3 O-2 0.5 0.146 0.21 1 0.0
Co1 Co+2 0.5 0.2935 0.3079 1 0.0
Si1 Si+4 0.5 0.1977 0.0205 1 0.0
O1 O-2 0.275 0.1585 0.92 1 0.0
O2 O-2 0.5 0.327 0.058 1 0.0
